data_2007243
loop_
_publ_author_name
'Rimbaud, Christian'
'Le Magueres, Pierre'
'Ouahab, Lahcene'
'Lorcy, Dominique'
'Robert, Albert'

_publ_section_title
;1,2-Bis(5-methyl-4-methylthio-1,3-dithiolium-2-ylidene)-1,2-diphenylethane
 Bis(triiodide) and
 1,2-Bis(4-methoxyphenyl)-1,2-bis(5-methyl-4-methylthio-1,3-dithiolium-2-ylidene)ethane
 Diperchlorate
;
_journal_issue 5
_journal_name_full 'Acta Crystallographica Section C'
_journal_page_first 679
_journal_page_last 681
_journal_paper_doi 10.1107/S010827019701768X
_journal_volume 54
_journal_year 1998
_chemical_formula_moiety 'C24 H22 S6 2+, 2I3 1- '
_chemical_formula_sum 'C24 H22 I6 S6'
_chemical_formula_weight 1264.18
_chemical_name_systematic
; 1,2-Bis(5-methyl-4-methylthio-1,3-dithiolium-2-ylidene)-1,2-diphenylethane
Triiodide
;
_space_group_IT_number 2
_symmetry_cell_setting triclinic
_symmetry_space_group_name_Hall '-P 1'
_symmetry_space_group_name_H-M 'P -1'
_cell_angle_alpha 103.44(2)
_cell_angle_beta 102.75(2)
_cell_angle_gamma 105.89(2)
_cell_formula_units_Z 1
_cell_length_a 7.655(2)
_cell_length_b 10.867(2)
_cell_length_c 12.082(2)
_cell_measurement_reflns_used 25
_cell_measurement_temperature 293(2)
_cell_measurement_theta_max 24
_cell_measurement_theta_min 14
_cell_volume 895.7(4)
_computing_cell_refinement 'CAD4 Software'
_computing_data_collection 'CAD4 Software (Enraf-Nonius, 1989)'
_computing_data_reduction 'MolEN (Fair, 1990)'
_computing_molecular_graphics 'ORTEP (Johnson, 1965)'
_computing_publication_material SHELXL-93
_computing_structure_refinement 'SHELXL-93 (Sheldrick, 1993)'
_computing_structure_solution 'SHELXS-86 (Sheldrick, 1985)'
_diffrn_ambient_temperature 293(2)
_diffrn_measurement_device 'Enraf-Nonius CAD4'
_diffrn_measurement_method \q/2\q
_diffrn_radiation_monochromator graphite
_diffrn_radiation_source 'fine-focus sealed tube'
_diffrn_radiation_type MoK\a
_diffrn_radiation_wavelength 0.71073
_diffrn_reflns_av_R_equivalents 0.0187
_diffrn_reflns_av_sigmaI/netI 0.0551
_diffrn_reflns_limit_h_max 9
_diffrn_reflns_limit_h_min 0
_diffrn_reflns_limit_k_max 12
_diffrn_reflns_limit_k_min -13
_diffrn_reflns_limit_l_max 14
_diffrn_reflns_limit_l_min -14
_diffrn_reflns_number 3800
_diffrn_reflns_theta_max 25.97
_diffrn_reflns_theta_min 1.82
_diffrn_standards_decay_% 2
_diffrn_standards_interval_time 60
_diffrn_standards_number 3
_exptl_absorpt_coefficient_mu 5.567
_exptl_absorpt_correction_T_max 0.870
_exptl_absorpt_correction_T_min 0.686
_exptl_absorpt_correction_type 'Empirical via \y scan (North et al., 1968)'
_exptl_crystal_colour Black
_exptl_crystal_density_diffrn 2.344
_exptl_crystal_density_method none
_exptl_crystal_description Parallelepiped
_exptl_crystal_F_000 580
_exptl_crystal_size_max 0.3
_exptl_crystal_size_mid 0.05
_exptl_crystal_size_min 0.025
_refine_diff_density_max 0.997
_refine_diff_density_min -1.140
_refine_ls_extinction_coef 0.0005(3)
_refine_ls_extinction_method 'SHELXL93 (Sheldrick, 1993)'
_refine_ls_goodness_of_fit_all 1.006
_refine_ls_goodness_of_fit_obs 1.087
_refine_ls_hydrogen_treatment 'H atoms riding'
_refine_ls_matrix_type full
_refine_ls_number_parameters 166
_refine_ls_number_reflns 3520
_refine_ls_number_restraints 0
_refine_ls_restrained_S_all 1.017
_refine_ls_restrained_S_obs 1.087
_refine_ls_R_factor_all 0.1005
_refine_ls_R_factor_obs .0346
_refine_ls_shift/esd_max 0.013
_refine_ls_shift/esd_mean 0.007
_refine_ls_structure_factor_coef Fsqd
_refine_ls_weighting_details 'w = 1/[\s^2^(Fo^2^)+(0.1000P)^2^] where P=(Fo^2^+2Fc^2^)/3'
_refine_ls_weighting_scheme calc
_refine_ls_wR_factor_all 0.1007
_refine_ls_wR_factor_obs .0819
_reflns_number_observed 2105
_reflns_number_total 3521
_reflns_observed_criterion >2sigma(I)
_cod_data_source_file ln1043.cif
_cod_data_source_block 1a
_cod_depositor_comments
;
The following automatic conversions were performed:
'_symmetry_cell_setting' value 'Triclinic' changed to 'triclinic'
according to '/home/saulius/struct/CIF-dictionaries/cif_core.dic'
dictionary named 'cif_core.dic' version 2.4.1 from 2010-06-29.

Automatic conversion script
Id: cif_fix_enum 1527 2010-12-29 10:47:43Z saulius 

The following automatic conversions were performed:

'_symmetry_cell_setting' value 'Triclinic' changed to 'triclinic'
according to /home/saulius/struct/CIF-dictionaries/cif_core.dic
dictionary named 'cif_core.dic' version 2.4.1 from 2010-06-29.

Automatic conversion script
Id: cif_fix_values 1715 2011-07-08 13:25:40Z adriana 

The following automatic conversions were performed:

'_refine_ls_weighting_scheme' value 'calc w =
1/[\s^2^(Fo^2^)+(0.1000P)^2^] where P=(Fo^2^+2Fc^2^)/3' was changed
to 'calc'. New tag '_refine_ls_weighting_details' was created. The
value of the new tag was set to 'w = 1/[\s^2^(Fo^2^)+(0.1000P)^2^]
where P=(Fo^2^+2Fc^2^)/3'.

Automatic conversion script
Id: cif_fix_values 3143 2015-03-26 13:38:13Z robertas 
;
_cod_original_cell_volume 895.6(3)
_cod_database_code 2007243

loop_
_symmetry_equiv_pos_as_xyz
'x, y, z'
'-x, -y, -z'

loop_
_atom_site_aniso_label
_atom_site_aniso_U_11
_atom_site_aniso_U_22
_atom_site_aniso_U_33
_atom_site_aniso_U_12
_atom_site_aniso_U_13
_atom_site_aniso_U_23
I1 .0395(3) .0469(3) .0372(3) .0148(2) .0098(2) .0132(2)
I2 .0630(4) .0461(3) .0446(3) .0142(3) .0201(3) .0166(2)
I3 .0620(4) .1102(6) .0725(4) .0246(4) .0223(3) .0619(4)
S1 .0479(11) .0274(8) .0301(8) .0068(8) .0121(8) .0063(7)
S2 .0460(11) .0283(8) .0282(8) .0060(8) .0141(7) .0042(6)
S3 .0705(14) .0350(9) .0318(9) .0085(9) .0169(9) -.0004(7)
C1 .033(4) .026(3) .026(3) .007(3) .007(3) .005(2)
C2 .036(4) .025(3) .036(3) .010(3) .008(3) .007(3)
C3 .042(4) .029(3) .035(4) .007(3) .010(3) .007(3)
C4 .078(6) .047(4) .034(4) .028(4) .017(4) .008(3)
C5 .094(7) .028(4) .047(4) .002(4) .025(5) -.001(3)
C6 .035(4) .028(3) .027(3) .006(3) .010(3) .004(3)
C7 .047(4) .021(3) .027(3) .001(3) .010(3) .001(2)
C8 .054(5) .042(4) .042(4) .015(4) .012(4) .014(3)
C9 .086(7) .058(5) .035(4) .020(5) .014(4) .022(4)
C10 .108(9) .052(5) .050(5) .018(5) .039(6) .020(4)
C11 .071(6) .044(4) .065(5) .011(4) .039(5) .010(4)
C12 .046(5) .040(4) .046(4) .010(4) .022(4) .010(3)

loop_
_atom_site_label
_atom_site_fract_x
_atom_site_fract_y
_atom_site_fract_z
_atom_site_U_iso_or_equiv
_atom_site_thermal_displace_type
_atom_site_calc_flag
_atom_site_refinement_flags
_atom_site_occupancy
_atom_site_disorder_group
_atom_site_type_symbol
I1 .62438(7) .27736(5) .26806(4) .04151(15) Uani d . 1 . I
I2 .52814(8) .13818(5) .43487(4) .0511(2) Uani d . 1 . I
I3 .73166(9) .43004(8) .10770(6) .0762(2) Uani d . 1 . I
S1 .7998(3) .6675(2) .92872(14) .0369(4) Uani d . 1 . S
S2 .9269(3) .7960(2) .76693(14) .0360(4) Uani d . 1 . S
S3 .7948(3) .5330(2) .5680(2) .0496(5) Uani d . 1 . S
C1 .9040(9) .8131(6) .9062(5) .0295(14) Uani d . 1 . C
C2 .8206(10) .6234(6) .7131(6) .0335(15) Uani d . 1 . C
C3 .7638(10) .5623(6) .7922(6) .038(2) Uani d . 1 . C
C4 .8598(13) .6631(8) .5005(6) .052(2) Uani d . 1 . C
H4A .7840(18) .7196(13) .5109(17) .079 Uiso calc R 1 . H
H4B .8378(18) .6227(8) .4168(12) .079 Uiso calc R 1 . H
H4C .9923(16) .7162(15) .5379(18) .079 Uiso calc R 1 . H
C5 .6663(14) .4138(7) .7645(7) .062(3) Uani d . 1 . C
H5A .5815(18) .3991(7) .8118(18) .093 Uiso calc R 1 . H
H5B .7600(14) .3723(11) .7829(18) .093 Uiso calc R 1 . H
H5C .5949(18) .3751(12) .6813(13) .093 Uiso calc R 1 . H
C6 .9556(9) .9388(6) 1.0025(5) .0317(14) Uani d . 1 . C
C7 .9052(10) .9162(6) 1.1114(5) .035(2) Uani d . 1 . C
C8 1.0324(12) .8983(7) 1.2014(6) .047(2) Uani d . 1 . C
H8 1.1495(12) .8954(7) 1.1936(6) .056 Uiso calc R 1 . H
C9 .9861(15) .8844(8) 1.3035(7) .060(2) Uani d . 1 . C
H9 1.0718(15) .8735(8) 1.3650(7) .072 Uiso calc R 1 . H
C10 .8110(16) .8872(8) 1.3123(8) .069(3) Uani d . 1 . C
H10 .7796(16) .8802(8) 1.3812(8) .083 Uiso calc R 1 . H
C11 .6826(13) .9001(8) 1.2212(8) .060(2) Uani d . 1 . C
H11 .5631(13) .8980(8) 1.2277(8) .072 Uiso calc R 1 . H
C12 .7272(11) .9161(7) 1.1199(6) .044(2) Uani d . 1 . C
H12 .6404(11) .9266(7) 1.0588(6) .053 Uiso calc R 1 . H

loop_
_atom_type_symbol
_atom_type_description
_atom_type_scat_dispersion_real
_atom_type_scat_dispersion_imag
_atom_type_scat_source
C C 0.0033 0.0016 'International Tables Vol C Tables 4.2.6.8 and 6.1.1.4'
H H 0.0000 0.0000 'International Tables Vol C Tables 4.2.6.8 and 6.1.1.4'
S S 0.1246 0.1234 'International Tables Vol C Tables 4.2.6.8 and 6.1.1.4'
I I -0.4742 1.8119 'International Tables Vol C Tables 4.2.6.8 and 6.1.1.4'

loop_
_geom_angle_atom_site_label_1
_geom_angle_atom_site_label_2
_geom_angle_atom_site_label_3
_geom_angle_site_symmetry_1
_geom_angle
_geom_angle_publ_flag
I2 I1 I3 . 177.40(3) yes
C1 S1 C3 . 98.2(3) yes
C1 S2 C2 . 96.1(3) yes
C2 S3 C4 . 102.9(3) yes
C6 C1 S1 . 118.4(4) yes
C6 C1 S2 . 127.1(5) yes
S1 C1 S2 . 114.4(3) yes
C3 C2 S2 . 116.0(5) yes
C3 C2 S3 . 122.4(5) yes
S2 C2 S3 . 121.6(4) yes
C2 C3 C5 . 125.2(6) yes
C2 C3 S1 . 115.3(5) yes
C5 C3 S1 . 119.4(5) yes
S3 C4 H4A . 109.5 no
S3 C4 H4B . 109.5 no
H4A C4 H4B . 109.5 no
S3 C4 H4C . 109.5 no
H4A C4 H4C . 109.5 no
H4B C4 H4C . 109.47 no
C3 C5 H5A . 109.5 no
C3 C5 H5B . 109.5 no
H5A C5 H5B . 109.5 no
C3 C5 H5C . 109.5 no
H5A C5 H5C . 109.5 no
H5B C5 H5C . 109.5 no
C6 C6 C1 2_777 124.4(7) no
C6 C6 C7 2_777 122.9(7) no
C1 C6 C7 . 112.7(5) no
C8 C7 C12 . 120.6(7) no
C8 C7 C6 . 121.4(7) no
C12 C7 C6 . 118.0(6) no
C9 C8 C7 . 120.2(8) no
C9 C8 H8 . 119.9 no
C7 C8 H8 . 119.9 no
C8 C9 C10 . 118.8(8) no
C8 C9 H9 . 120.6 no
C10 C9 H9 . 120.6 no
C11 C10 C9 . 120.9(8) no
C11 C10 H10 . 119.5 no
C9 C10 H10 . 119.5 no
C12 C11 C10 . 121.1(9) no
C12 C11 H11 . 119.5 no
C10 C11 H11 . 119.5 no
C11 C12 C7 . 118.3(8) no
C11 C12 H12 . 120.8 no
C7 C12 H12 . 120.8 no

loop_
_geom_bond_atom_site_label_1
_geom_bond_atom_site_label_2
_geom_bond_site_symmetry_2
_geom_bond_distance
_geom_bond_publ_flag
I1 I2 . 2.8904(9) yes
I1 I3 . 2.9380(9) yes
S1 C1 . 1.679(6) yes
S1 C3 . 1.690(6) yes
S2 C1 . 1.703(6) yes
S2 C2 . 1.722(6) yes
S3 C2 . 1.737(6) yes
S3 C4 . 1.801(8) yes
C1 C6 . 1.462(8) yes
C2 C3 . 1.364(9) yes
C3 C5 . 1.500(9) yes
C4 H4A . .96 no
C4 H4B . .96 no
C4 H4C . .96 no
C5 H5A . .96 no
C5 H5B . .96 no
C5 H5C . .96 no
C6 C6 2_777 1.341(12) no
C6 C7 . 1.504(9) no
C7 C8 . 1.380(10) no
C7 C12 . 1.389(10) no
C8 C9 . 1.385(10) no
C8 H8 . .93 no
C9 C10 . 1.375(13) no
C9 H9 . .93 no
C10 C11 . 1.366(12) no
C10 H10 . .93 no
C11 C12 . 1.376(10) no
C11 H11 . .93 no
C12 H12 . .93 no
